data_4320000
loop_
_publ_author_name
'Francesc Teixidor'
'Pilar Angl\`es'
'Clara Vi\~nas'
'Raikko Kivek\"as'
'Reijo Sillanp\"a\"a'

_publ_contact_author
;
     Dr. Francesc Teixidor
     Institut de Ci\`encia de Materials de Barcelona     
     C.S.C.I.
     Campus U.A.B.
     08193 Bellaterra
     Spain
;
_publ_contact_author_email teixidor@icmab.es
_publ_contact_author_fax '+ 34 3 5805729'
_publ_contact_author_phone '+ 34 3 5801853'
_publ_section_title
;
 Comparative Study of NS~2~(S-aryl) Pyridine-Based Dithia-Containing
 Ligands with Different Substituent Groups. Reactivity toward Cu(II) and
 Ru(II)
;
_journal_name_full 'Inorganic Chemistry'
_journal_page_first 4010
_journal_page_last 4015
_journal_paper_doi 10.1021/ic000903t
_journal_volume 40
_journal_year 2001
_chemical_formula_moiety 'C23 H20 N2 O6 S2'
_chemical_formula_sum 'C23 H20 N2 O6 S2'
_chemical_formula_weight 484.53
_chemical_name_systematic
; 
 ? 
;
_space_group_IT_number 19
_symmetry_cell_setting orthorhombic
_symmetry_space_group_name_Hall 'P 2ac 2ab'
_symmetry_space_group_name_H-M 'P 21 21 21'
_atom_sites_solution_hydrogens geom
_atom_sites_solution_primary direct
_atom_sites_solution_secondary difmap
_audit_creation_method SHELXL-97
_cell_angle_alpha 90.00
_cell_angle_beta 90.00
_cell_angle_gamma 90.00
_cell_formula_units_Z 4
_cell_length_a 12.072(3)
_cell_length_b 25.292(5)
_cell_length_c 7.377(5)
_cell_measurement_reflns_used 20
_cell_measurement_temperature 294(2)
_cell_measurement_theta_max 13.24
_cell_measurement_theta_min 11.23
_cell_volume 2252.4(17)
_computing_cell_refinement
;
MSC/AFC Diffractometer Control Software (Molecular Structure Corporation, 
1995)
;
_computing_data_collection
;
MSC/AFC Diffractometer Control Software (Molecular Structure Corporation, 
1995)
;
_computing_data_reduction
;
Texsan Process (Molecular Structure Corporation, 1989)
;
_computing_molecular_graphics 'SHELXTL/PC (Sheldrick, 1990)'
_computing_structure_refinement 'SHELXL-97 (Sheldrick, 1997)'
_computing_structure_solution 'SHELXS-86 (Sheldrick, 1990)'
_diffrn_ambient_temperature 294(2)
_diffrn_measured_fraction_theta_full 0.999
_diffrn_measured_fraction_theta_max 0.999
_diffrn_measurement_device_type 'Rigaku AFC5S'
_diffrn_measurement_method w\--2\q
_diffrn_radiation_monochromator graphite
_diffrn_radiation_source 'fine-focus sealed tube'
_diffrn_radiation_type MoK\a
_diffrn_radiation_wavelength 0.71069
_diffrn_reflns_av_R_equivalents 0.0000
_diffrn_reflns_av_sigmaI/netI 0.0492
_diffrn_reflns_limit_h_max 14
_diffrn_reflns_limit_h_min 0
_diffrn_reflns_limit_k_max 30
_diffrn_reflns_limit_k_min 0
_diffrn_reflns_limit_l_max 8
_diffrn_reflns_limit_l_min 0
_diffrn_reflns_number 2293
_diffrn_reflns_theta_full 25.00
_diffrn_reflns_theta_max 25.00
_diffrn_reflns_theta_min 2.33
_diffrn_standards_decay_% 0.0
_diffrn_standards_interval_count 150
_diffrn_standards_number 3
_exptl_absorpt_coefficient_mu 0.280
_exptl_absorpt_correction_T_max 0.9619
_exptl_absorpt_correction_T_min 0.9158
_exptl_absorpt_correction_type psi-scan
_exptl_absorpt_process_details 'North, Phillips & Mathews 1968'
_exptl_crystal_colour 'pale yellow'
_exptl_crystal_density_diffrn 1.429
_exptl_crystal_density_meas ?
_exptl_crystal_density_method 'not measured'
_exptl_crystal_description prism
_exptl_crystal_F_000 1008
_exptl_crystal_size_max 0.32
_exptl_crystal_size_mid 0.22
_exptl_crystal_size_min 0.14
_refine_diff_density_max 0.167
_refine_diff_density_min -0.274
_refine_diff_density_rms 0.042
_refine_ls_abs_structure_details 'Flack H D (1983), Acta Cryst. A39, 876-881'
_refine_ls_abs_structure_Flack -0.02(12)
_refine_ls_extinction_method none
_refine_ls_goodness_of_fit_ref 1.021
_refine_ls_hydrogen_treatment constr
_refine_ls_matrix_type full
_refine_ls_number_parameters 300
_refine_ls_number_reflns 2293
_refine_ls_number_restraints 0
_refine_ls_restrained_S_all 1.021
_refine_ls_R_factor_all 0.0641
_refine_ls_R_factor_obs 0.0370
_refine_ls_shift/su_max 0.000
_refine_ls_shift/su_mean 0.000
_refine_ls_structure_factor_coef Fsqd
_refine_ls_weighting_details 'w=1/[\s^2^(Fo^2^)+(0.0384P)^2^+0.1385P] where P=(Fo^2^+2Fc^2^)/3'
_refine_ls_weighting_scheme calc
_refine_ls_wR_factor_obs 0.0796
_refine_ls_wR_factor_ref 0.0881
_reflns_number_gt 1791
_reflns_number_total 2293
_reflns_threshold_expression >2sigma(I)
_cod_data_source_file ic000903t_2.cif
_cod_data_source_block L5
_cod_depositor_comments
;
The following automatic conversions were performed:

'_exptl_crystal_density_meas' value 'not measured' was changed to '?'
- the value is perceived as not measured.

Automatic conversion script
Id: cif_fix_values 3008 2015-01-20 13:52:24Z robertas 

The following automatic conversions were performed:

'_refine_ls_weighting_scheme' value 'calc
w=1/[\s^2^(Fo^2^)+(0.0384P)^2^+0.1385P] where P=(Fo^2^+2Fc^2^)/3' was
changed to 'calc'. New tag '_refine_ls_weighting_details' was
created. The value of the new tag was set to
'w=1/[\s^2^(Fo^2^)+(0.0384P)^2^+0.1385P] where P=(Fo^2^+2Fc^2^)/3'.

Automatic conversion script
Id: cif_fix_values 3143 2015-03-26 13:38:13Z robertas 
;
_cod_database_code 4320000

loop_
_symmetry_equiv_pos_as_xyz
'x, y, z'
'-x+1/2, -y, z+1/2'
'x+1/2, -y+1/2, -z'
'-x, y+1/2, -z+1/2'

loop_
_atom_site_label
_atom_site_type_symbol
_atom_site_fract_x
_atom_site_fract_y
_atom_site_fract_z
_atom_site_U_iso_or_equiv
_atom_site_adp_type
_atom_site_occupancy
_atom_site_calc_flag
_atom_site_refinement_flags
_atom_site_disorder_assembly
_atom_site_disorder_group
S1 S 0.27856(8) -0.08691(3) 0.66273(16) 0.0395(3) Uani 1 d . . .
S2 S 0.59824(9) 0.09807(4) 0.66357(17) 0.0463(3) Uani 1 d . . .
O1 O 0.3859(3) -0.24560(10) 0.8409(5) 0.0645(9) Uani 1 d . . .
O2 O 0.4179(3) -0.15973(11) 0.8111(5) 0.0710(11) Uani 1 d . . .
O3 O 0.0559(3) 0.14481(12) 0.7847(6) 0.0840(13) Uani 1 d . . .
O4 O 0.1971(3) 0.19597(11) 0.7416(5) 0.0770(12) Uani 1 d . . .
O5 O 0.7102(3) 0.11489(12) 1.2138(5) 0.0649(9) Uani 1 d . . .
O6 O 0.7447(3) 0.13514(13) 0.9255(5) 0.0770(11) Uani 1 d . . .
N1 N 0.3359(3) 0.02239(12) 0.5471(4) 0.0347(8) Uani 1 d . . .
N2 N 0.1507(4) 0.15293(13) 0.7413(5) 0.0536(10) Uani 1 d . . .
C1 C 0.2014(3) -0.14624(13) 0.6405(5) 0.0364(9) Uani 1 d . . .
C2 C 0.2471(3) -0.19462(13) 0.7007(5) 0.0385(10) Uani 1 d . . .
C3 C 0.1889(4) -0.24166(14) 0.6725(7) 0.0501(11) Uani 1 d . . .
H3 H 0.2205 -0.2736 0.7076 0.060 Uiso 1 calc R . .
C4 C 0.0851(4) -0.24143(17) 0.5931(7) 0.0599(13) Uani 1 d . . .
H4 H 0.0464 -0.2729 0.5774 0.072 Uiso 1 calc R . .
C5 C 0.0395(4) -0.19430(16) 0.5374(6) 0.0519(12) Uani 1 d . . .
H5 H -0.0300 -0.1941 0.4832 0.062 Uiso 1 calc R . .
C6 C 0.0956(3) -0.14730(14) 0.5611(5) 0.0415(9) Uani 1 d . . .
H6 H 0.0629 -0.1158 0.5239 0.050 Uiso 1 calc R . .
C7 C 0.1799(3) -0.03737(13) 0.5814(6) 0.0367(10) Uani 1 d . . .
H7A H 0.1627 -0.0437 0.4549 0.044 Uiso 1 calc R . .
H7B H 0.1117 -0.0395 0.6506 0.044 Uiso 1 calc R . .
C8 C 0.2310(3) 0.01669(12) 0.6034(5) 0.0331(9) Uani 1 d . . .
C9 C 0.1684(3) 0.05783(12) 0.6731(6) 0.0360(9) Uani 1 d . . .
H9 H 0.0969 0.0526 0.7164 0.043 Uiso 1 calc R . .
C10 C 0.2182(3) 0.10718(13) 0.6747(6) 0.0379(9) Uani 1 d . . .
C11 C 0.3250(3) 0.11425(14) 0.6225(5) 0.0418(10) Uani 1 d . . .
H11 H 0.3588 0.1472 0.6295 0.050 Uiso 1 calc R . .
C12 C 0.3821(3) 0.07037(14) 0.5581(5) 0.0374(9) Uani 1 d . . .
C13 C 0.5005(3) 0.07456(17) 0.4951(6) 0.0481(11) Uani 1 d . . .
H13A H 0.5030 0.0982 0.3916 0.058 Uiso 1 calc R . .
H13B H 0.5244 0.0400 0.4539 0.058 Uiso 1 calc R . .
C14 C 0.6035(3) 0.04526(13) 0.8227(6) 0.0405(9) Uani 1 d . . .
C15 C 0.6560(3) 0.05362(14) 0.9909(6) 0.0406(10) Uani 1 d . . .
C16 C 0.6626(3) 0.01230(15) 1.1160(7) 0.0484(11) Uani 1 d . . .
H16 H 0.6962 0.0180 1.2278 0.058 Uiso 1 calc R . .
C17 C 0.6196(4) -0.03712(17) 1.0753(7) 0.0563(13) Uani 1 d . . .
H17 H 0.6266 -0.0648 1.1574 0.068 Uiso 1 calc R . .
C18 C 0.5663(3) -0.04485(16) 0.9120(7) 0.0513(12) Uani 1 d . . .
H18 H 0.5359 -0.0777 0.8853 0.062 Uiso 1 calc R . .
C19 C 0.5579(3) -0.00448(14) 0.7888(7) 0.0457(11) Uani 1 d . . .
H19 H 0.5209 -0.0104 0.6801 0.055 Uiso 1 calc R . .
C20 C 0.3581(4) -0.19673(15) 0.7865(6) 0.0440(11) Uani 1 d . . .
C21 C 0.4904(4) -0.25106(18) 0.9325(7) 0.0702(16) Uani 1 d . . .
H21A H 0.5495 -0.2487 0.8459 0.105 Uiso 1 calc R . .
H21B H 0.4933 -0.2848 0.9922 0.105 Uiso 1 calc R . .
H21C H 0.4980 -0.2234 1.0207 0.105 Uiso 1 calc R . .
C22 C 0.7084(3) 0.10492(16) 1.0354(6) 0.0467(11) Uani 1 d . . .
C23 C 0.7656(5) 0.16277(19) 1.2696(8) 0.0857(18) Uani 1 d . . .
H23A H 0.8390 0.1634 1.2196 0.129 Uiso 1 calc R . .
H23B H 0.7699 0.1639 1.3995 0.129 Uiso 1 calc R . .
H23C H 0.7248 0.1929 1.2268 0.129 Uiso 1 calc R . .

loop_
_atom_site_aniso_label
_atom_site_aniso_U_11
_atom_site_aniso_U_22
_atom_site_aniso_U_33
_atom_site_aniso_U_23
_atom_site_aniso_U_13
_atom_site_aniso_U_12
S1 0.0430(5) 0.0272(4) 0.0484(6) -0.0001(5) -0.0058(6) 0.0000(4)
S2 0.0432(6) 0.0441(5) 0.0515(6) 0.0074(6) -0.0036(6) -0.0094(5)
O1 0.074(2) 0.0369(14) 0.082(2) 0.0071(18) -0.013(2) 0.0088(15)
O2 0.066(2) 0.0355(15) 0.112(3) 0.0077(19) -0.034(2) -0.0031(15)
O3 0.075(2) 0.057(2) 0.121(4) -0.005(2) 0.020(3) 0.0214(19)
O4 0.095(3) 0.0321(15) 0.104(3) -0.0159(18) -0.022(2) 0.0095(18)
O5 0.073(2) 0.0620(19) 0.060(2) -0.0031(17) -0.0049(19) -0.0222(18)
O6 0.103(3) 0.065(2) 0.064(2) 0.0079(19) -0.009(2) -0.042(2)
N1 0.0366(18) 0.0339(17) 0.0337(19) 0.0012(15) 0.0008(17) 0.0024(15)
N2 0.071(3) 0.0357(19) 0.054(2) -0.0050(18) -0.014(2) 0.0119(19)
C1 0.045(2) 0.0306(18) 0.033(2) -0.0036(18) 0.005(2) -0.0009(17)
C2 0.050(2) 0.0290(18) 0.037(2) -0.0009(17) 0.006(2) -0.0009(17)
C3 0.063(3) 0.0326(19) 0.055(3) -0.002(2) 0.010(3) -0.0049(19)
C4 0.062(3) 0.044(2) 0.074(3) -0.007(2) 0.007(3) -0.021(2)
C5 0.048(3) 0.049(2) 0.058(3) -0.006(2) 0.003(3) -0.010(2)
C6 0.044(2) 0.037(2) 0.044(2) -0.0008(19) -0.001(2) -0.0020(19)
C7 0.039(2) 0.0317(19) 0.040(2) 0.0015(18) -0.002(2) 0.0027(18)
C8 0.046(2) 0.0252(18) 0.028(2) 0.0040(16) -0.004(2) 0.0023(17)
C9 0.0360(19) 0.0322(18) 0.040(2) 0.0041(19) 0.001(2) 0.0020(16)
C10 0.049(2) 0.0293(17) 0.036(2) 0.0023(18) -0.011(2) 0.0092(17)
C11 0.052(2) 0.0304(19) 0.042(3) 0.0027(18) -0.010(2) -0.0054(18)
C12 0.043(2) 0.040(2) 0.029(2) 0.0038(18) -0.005(2) -0.0023(18)
C13 0.049(2) 0.056(3) 0.039(2) 0.002(2) -0.001(2) -0.008(2)
C14 0.0296(18) 0.0383(19) 0.054(3) 0.002(2) 0.002(2) 0.0021(17)
C15 0.029(2) 0.039(2) 0.053(3) 0.002(2) 0.004(2) 0.0015(17)
C16 0.035(2) 0.053(2) 0.058(3) 0.011(2) -0.006(2) 0.003(2)
C17 0.044(3) 0.044(2) 0.081(4) 0.021(3) 0.002(3) 0.003(2)
C18 0.037(2) 0.037(2) 0.081(4) 0.005(2) 0.002(2) -0.0016(19)
C19 0.036(2) 0.041(2) 0.061(3) -0.004(2) -0.003(2) 0.0014(18)
C20 0.058(3) 0.032(2) 0.042(3) -0.0019(19) 0.006(2) 0.005(2)
C21 0.080(4) 0.049(3) 0.082(4) 0.011(3) -0.007(3) 0.024(3)
C22 0.038(2) 0.044(2) 0.058(3) 0.003(2) -0.008(2) -0.002(2)
C23 0.104(4) 0.071(3) 0.083(4) -0.012(3) -0.012(4) -0.033(3)

loop_
_atom_type_symbol
_atom_type_description
_atom_type_scat_dispersion_real
_atom_type_scat_dispersion_imag
_atom_type_scat_source
C C 0.0033 0.0016 'International Tables Vol C Tables 4.2.6.8 and 6.1.1.4'
H H 0.0000 0.0000 'International Tables Vol C Tables 4.2.6.8 and 6.1.1.4'
N N 0.0061 0.0033 'International Tables Vol C Tables 4.2.6.8 and 6.1.1.4'
O O 0.0106 0.0060 'International Tables Vol C Tables 4.2.6.8 and 6.1.1.4'
S S 0.1246 0.1234 'International Tables Vol C Tables 4.2.6.8 and 6.1.1.4'

loop_
_geom_angle_atom_site_label_1
_geom_angle_atom_site_label_2
_geom_angle_atom_site_label_3
_geom_angle
_geom_angle_site_symmetry_1
_geom_angle_site_symmetry_3
_geom_angle_publ_flag
C1 S1 C7 101.96(17) . . ?
C14 S2 C13 103.24(19) . . ?
C20 O1 C21 116.6(3) . . ?
C22 O5 C23 116.4(4) . . ?
C12 N1 C8 118.2(3) . . ?
O3 N2 O4 125.8(4) . . ?
O3 N2 C10 118.1(4) . . ?
O4 N2 C10 116.0(4) . . ?
C6 C1 C2 118.0(3) . . ?
C6 C1 S1 122.1(3) . . ?
C2 C1 S1 119.9(3) . . ?
C3 C2 C1 119.6(4) . . ?
C3 C2 C20 119.1(4) . . ?
C1 C2 C20 121.2(3) . . ?
C4 C3 C2 121.0(4) . . ?
C5 C4 C3 119.5(4) . . ?
C4 C5 C6 120.8(4) . . ?
C5 C6 C1 121.0(4) . . ?
C8 C7 S1 108.6(3) . . ?
N1 C8 C9 123.3(3) . . ?
N1 C8 C7 116.7(3) . . ?
C9 C8 C7 119.9(4) . . ?
C8 C9 C10 116.3(4) . . ?
C11 C10 C9 121.9(3) . . ?
C11 C10 N2 120.5(3) . . ?
C9 C10 N2 117.6(4) . . ?
C10 C11 C12 117.6(3) . . ?
N1 C12 C11 122.5(4) . . ?
N1 C12 C13 116.1(3) . . ?
C11 C12 C13 121.3(3) . . ?
C12 C13 S2 115.4(3) . . ?
C19 C14 C15 118.1(4) . . ?
C19 C14 S2 123.0(4) . . ?
C15 C14 S2 119.0(3) . . ?
C16 C15 C14 119.7(4) . . ?
C16 C15 C22 119.0(4) . . ?
C14 C15 C22 121.2(4) . . ?
C17 C16 C15 120.7(4) . . ?
C18 C17 C16 119.4(4) . . ?
C19 C18 C17 120.5(4) . . ?
C18 C19 C14 121.5(4) . . ?
O2 C20 O1 121.6(4) . . ?
O2 C20 C2 125.6(4) . . ?
O1 C20 C2 112.7(4) . . ?
O6 C22 O5 122.6(4) . . ?
O6 C22 C15 124.5(4) . . ?
O5 C22 C15 112.9(4) . . ?

loop_
_geom_bond_atom_site_label_1
_geom_bond_atom_site_label_2
_geom_bond_distance
_geom_bond_site_symmetry_2
_geom_bond_publ_flag
S1 C1 1.774(3) . ?
S1 C7 1.829(4) . ?
S2 C14 1.779(4) . ?
S2 C13 1.814(4) . ?
O1 C20 1.342(4) . ?
O1 C21 1.438(5) . ?
O2 C20 1.196(5) . ?
O3 N2 1.206(5) . ?
O4 N2 1.224(4) . ?
O5 C22 1.340(6) . ?
O5 C23 1.444(5) . ?
O6 C22 1.197(5) . ?
N1 C12 1.338(5) . ?
N1 C8 1.340(5) . ?
N2 C10 1.498(5) . ?
C1 C6 1.405(5) . ?
C1 C2 1.414(5) . ?
C2 C3 1.397(5) . ?
C2 C20 1.483(6) . ?
C3 C4 1.383(6) . ?
C4 C5 1.376(6) . ?
C5 C6 1.379(5) . ?
C7 C8 1.509(5) . ?
C8 C9 1.385(5) . ?
C9 C10 1.385(5) . ?
C10 C11 1.358(5) . ?
C11 C12 1.390(5) . ?
C12 C13 1.506(5) . ?
C14 C19 1.396(5) . ?
C14 C15 1.410(6) . ?
C15 C16 1.396(5) . ?
C15 C22 1.480(5) . ?
C16 C17 1.387(6) . ?
C17 C18 1.380(7) . ?
C18 C19 1.371(6) . ?

loop_
_geom_torsion_atom_site_label_1
_geom_torsion_atom_site_label_2
_geom_torsion_atom_site_label_3
_geom_torsion_atom_site_label_4
_geom_torsion
_geom_torsion_site_symmetry_1
_geom_torsion_site_symmetry_2
_geom_torsion_site_symmetry_3
_geom_torsion_site_symmetry_4
_geom_torsion_publ_flag
C7 S1 C1 C6 5.0(4) . . . . ?
C7 S1 C1 C2 -176.2(3) . . . . ?
C6 C1 C2 C3 2.8(6) . . . . ?
S1 C1 C2 C3 -176.0(3) . . . . ?
C6 C1 C2 C20 -179.8(3) . . . . ?
S1 C1 C2 C20 1.4(5) . . . . ?
C1 C2 C3 C4 -2.6(7) . . . . ?
C20 C2 C3 C4 180.0(4) . . . . ?
C2 C3 C4 C5 1.4(7) . . . . ?
C3 C4 C5 C6 -0.5(7) . . . . ?
C4 C5 C6 C1 0.8(7) . . . . ?
C2 C1 C6 C5 -1.9(6) . . . . ?
S1 C1 C6 C5 176.8(3) . . . . ?
C1 S1 C7 C8 176.3(3) . . . . ?
C12 N1 C8 C9 -0.3(6) . . . . ?
C12 N1 C8 C7 177.4(3) . . . . ?
S1 C7 C8 N1 46.4(4) . . . . ?
S1 C7 C8 C9 -135.8(3) . . . . ?
N1 C8 C9 C10 2.9(6) . . . . ?
C7 C8 C9 C10 -174.7(4) . . . . ?
C8 C9 C10 C11 -4.4(6) . . . . ?
C8 C9 C10 N2 177.3(4) . . . . ?
O3 N2 C10 C11 179.4(4) . . . . ?
O4 N2 C10 C11 1.4(6) . . . . ?
O3 N2 C10 C9 -2.2(6) . . . . ?
O4 N2 C10 C9 179.8(4) . . . . ?
C9 C10 C11 C12 3.1(6) . . . . ?
N2 C10 C11 C12 -178.6(4) . . . . ?
C8 N1 C12 C11 -1.1(6) . . . . ?
C8 N1 C12 C13 179.3(3) . . . . ?
C10 C11 C12 N1 -0.2(6) . . . . ?
C10 C11 C12 C13 179.3(4) . . . . ?
N1 C12 C13 S2 -121.3(3) . . . . ?
C11 C12 C13 S2 59.2(5) . . . . ?
C14 S2 C13 C12 68.6(3) . . . . ?
C13 S2 C14 C19 11.7(4) . . . . ?
C13 S2 C14 C15 -168.3(3) . . . . ?
C19 C14 C15 C16 1.1(6) . . . . ?
S2 C14 C15 C16 -178.9(3) . . . . ?
C19 C14 C15 C22 178.7(4) . . . . ?
S2 C14 C15 C22 -1.2(5) . . . . ?
C14 C15 C16 C17 1.1(6) . . . . ?
C22 C15 C16 C17 -176.7(4) . . . . ?
C15 C16 C17 C18 -2.3(6) . . . . ?
C16 C17 C18 C19 1.4(6) . . . . ?
C17 C18 C19 C14 0.8(6) . . . . ?
C15 C14 C19 C18 -2.0(6) . . . . ?
S2 C14 C19 C18 177.9(3) . . . . ?
C21 O1 C20 O2 0.9(7) . . . . ?
C21 O1 C20 C2 -177.5(4) . . . . ?
C3 C2 C20 O2 176.7(5) . . . . ?
C1 C2 C20 O2 -0.6(7) . . . . ?
C3 C2 C20 O1 -5.0(6) . . . . ?
C1 C2 C20 O1 177.6(4) . . . . ?
C23 O5 C22 O6 -4.2(7) . . . . ?
C23 O5 C22 C15 176.5(4) . . . . ?
C16 C15 C22 O6 150.8(5) . . . . ?
C14 C15 C22 O6 -26.8(6) . . . . ?
C16 C15 C22 O5 -29.9(6) . . . . ?
C14 C15 C22 O5 152.4(4) . . . . ?
